data_2229637
loop_
_publ_author_name
'Pereira Silva, P. S.'
'Parveen, Mehtab'
'Ali, Akhtar'
'Ramos Silva, M.'

_publ_section_title
;
 8-Iodo-5,7-dimethoxy-4-methyl-2<i>H</i>-chromen-2-one
;
_journal_coeditor_code FJ2395
_journal_issue 4
_journal_name_full 'Acta Crystallographica Section E'
_journal_page_first o776
_journal_paper_doi 10.1107/S1600536811007549
_journal_volume 67
_journal_year 2011
_chemical_formula_iupac 'C12 H11 I O4'
_chemical_formula_moiety 'C12 H11 I O4'
_chemical_formula_sum 'C12 H11 I O4'
_chemical_formula_weight 346.11
_chemical_melting_point 523
_chemical_name_common 8-iodo-5,7-dimethoxy-4-methylcoumarin
_chemical_name_systematic
;
8-Iodo-5,7-dimethoxy-4-methyl-2<i>H</i>-chromen-2-one
;
_space_group_IT_number 2
_symmetry_cell_setting triclinic
_symmetry_space_group_name_Hall '-P 1'
_symmetry_space_group_name_H-M 'P -1'
_atom_sites_solution_hydrogens geom
_atom_sites_solution_primary direct
_atom_sites_solution_secondary difmap
_cell_angle_alpha 109.645(5)
_cell_angle_beta 94.734(5)
_cell_angle_gamma 104.060(5)
_cell_formula_units_Z 2
_cell_length_a 7.1103(7)
_cell_length_b 9.5825(10)
_cell_length_c 9.9866(9)
_cell_measurement_reflns_used 5373
_cell_measurement_temperature 293(2)
_cell_measurement_theta_max 28.1931
_cell_measurement_theta_min 2.5647
_cell_volume 611.50(11)
_computing_cell_refinement 'SAINT (Bruker, 2003)'
_computing_data_collection 'APEX2 (Bruker, 2003)'
_computing_data_reduction 'SAINT (Bruker, 2003)'
_computing_molecular_graphics 'Mercury (Macrae <i>et al.</i>, 2006)'
_computing_publication_material 'SHELXL97 (Sheldrick, 2008)'
_computing_structure_refinement 'SHELXL97 (Sheldrick, 2008)'
_computing_structure_solution 'SHELXS97 (Sheldrick, 2008)'
_diffrn_ambient_temperature 293(2)
_diffrn_measured_fraction_theta_full 0.999
_diffrn_measured_fraction_theta_max 0.976
_diffrn_measurement_device_type 'Bruker APEXII CCD area-detector'
_diffrn_measurement_method '\f and \w'
_diffrn_radiation_monochromator graphite
_diffrn_radiation_source 'fine-focus sealed tube'
_diffrn_radiation_type MoK\a
_diffrn_radiation_wavelength 0.71073
_diffrn_reflns_av_R_equivalents 0.0245
_diffrn_reflns_av_sigmaI/netI 0.0149
_diffrn_reflns_limit_h_max 9
_diffrn_reflns_limit_h_min -9
_diffrn_reflns_limit_k_max 12
_diffrn_reflns_limit_k_min -12
_diffrn_reflns_limit_l_max 13
_diffrn_reflns_limit_l_min -13
_diffrn_reflns_number 17329
_diffrn_reflns_theta_full 25.00
_diffrn_reflns_theta_max 28.28
_diffrn_reflns_theta_min 2.20
_diffrn_standards_interval_count 0
_diffrn_standards_interval_time 0
_diffrn_standards_number 0
_exptl_absorpt_coefficient_mu 2.618
_exptl_absorpt_correction_T_max 0.712
_exptl_absorpt_correction_T_min 0.511
_exptl_absorpt_correction_type multi-scan
_exptl_absorpt_process_details '(SADABS; Sheldrick, 2003)'
_exptl_crystal_colour 'light pink'
_exptl_crystal_density_diffrn 1.880
_exptl_crystal_density_method 'not measured'
_exptl_crystal_description 'irregular block'
_exptl_crystal_F_000 336
_exptl_crystal_size_max 0.30
_exptl_crystal_size_mid 0.18
_exptl_crystal_size_min 0.13
_refine_diff_density_max 0.752
_refine_diff_density_min -0.589
_refine_ls_extinction_method none
_refine_ls_goodness_of_fit_ref 1.281
_refine_ls_hydrogen_treatment constr
_refine_ls_matrix_type full
_refine_ls_number_parameters 157
_refine_ls_number_reflns 2970
_refine_ls_number_restraints 0
_refine_ls_restrained_S_all 1.281
_refine_ls_R_factor_all 0.0265
_refine_ls_R_factor_gt 0.0210
_refine_ls_shift/su_max 0.001
_refine_ls_shift/su_mean 0.000
_refine_ls_structure_factor_coef Fsqd
_refine_ls_weighting_details 'calc w=1/[\s^2^(Fo^2^)+(0.0503P)^2^+0.1088P] where P=(Fo^2^+2Fc^2^)/3'
_refine_ls_weighting_scheme calc
_refine_ls_wR_factor_gt 0.0653
_refine_ls_wR_factor_ref 0.0904
_reflns_number_gt 2701
_reflns_number_total 2970
_reflns_threshold_expression I>2\s(I)
_cod_data_source_file fj2395.cif
_cod_data_source_block I
_cod_original_cell_volume 611.50(10)
_cod_database_code 2229637
_cod_database_fobs_code 2229637

loop_
_symmetry_equiv_pos_as_xyz
'x, y, z'
'-x, -y, -z'

loop_
_atom_site_type_symbol
_atom_site_label
_atom_site_fract_x
_atom_site_fract_y
_atom_site_fract_z
_atom_site_U_iso_or_equiv
_atom_site_adp_type
_atom_site_calc_flag
_atom_site_refinement_flags
_atom_site_occupancy
_atom_site_disorder_assembly
_atom_site_disorder_group
I I1 0.85918(3) 0.28855(2) 0.398380(19) 0.04982(11) Uani d . 1 . .
O O1 0.7959(3) 0.3031(2) 0.0951(2) 0.0420(4) Uani d . 1 . .
O O2 0.7759(5) 0.4881(3) 0.0176(3) 0.0674(7) Uani d . 1 . .
O O3 0.6758(4) -0.2218(2) -0.2155(2) 0.0476(5) Uani d . 1 . .
O O4 0.7788(4) -0.0678(3) 0.3021(2) 0.0473(5) Uani d . 1 . .
C C2 0.7757(5) 0.3557(4) -0.0158(4) 0.0463(7) Uani d . 1 . .
C C3 0.7564(5) 0.2457(4) -0.1588(3) 0.0448(6) Uani d . 1 . .
H H3 0.7581 0.2808 -0.2350 0.054 Uiso calc R 1 . .
C C4 0.7360(4) 0.0940(3) -0.1890(3) 0.0378(5) Uani d . 1 . .
C C5 0.7146(4) -0.1155(3) -0.0803(3) 0.0345(5) Uani d . 1 . .
C C6 0.7277(4) -0.1539(3) 0.0418(3) 0.0357(5) Uani d . 1 . .
H H6 0.7109 -0.2565 0.0317 0.043 Uiso calc R 1 . .
C C7 0.7659(4) -0.0396(3) 0.1791(3) 0.0359(5) Uani d . 1 . .
C C8 0.7918(4) 0.1150(3) 0.1944(3) 0.0356(5) Uani d . 1 . .
C C9 0.7759(4) 0.1501(3) 0.0716(3) 0.0335(5) Uani d . 1 . .
C C10 0.7408(4) 0.0401(3) -0.0695(3) 0.0328(5) Uani d . 1 . .
C C11 0.7118(5) -0.0087(4) -0.3441(3) 0.0468(7) Uani d . 1 . .
H H11A 0.7269 0.0532 -0.4030 0.070 Uiso calc R 1 . .
H H11B 0.5830 -0.0819 -0.3742 0.070 Uiso calc R 1 . .
H H11C 0.8100 -0.0630 -0.3545 0.070 Uiso calc R 1 . .
C C12 0.6410(6) -0.3812(4) -0.2349(4) 0.0552(8) Uani d . 1 . .
H H12A 0.7577 -0.3960 -0.1932 0.083 Uiso calc R 1 . .
H H12B 0.6080 -0.4433 -0.3362 0.083 Uiso calc R 1 . .
H H12C 0.5340 -0.4114 -0.1882 0.083 Uiso calc R 1 . .
C C13 0.7526(6) -0.2253(4) 0.2918(4) 0.0543(8) Uani d . 1 . .
H H13A 0.6194 -0.2857 0.2470 0.081 Uiso calc R 1 . .
H H13B 0.7790 -0.2272 0.3869 0.081 Uiso calc R 1 . .
H H13C 0.8418 -0.2677 0.2348 0.081 Uiso calc R 1 . .

loop_
_atom_site_aniso_label
_atom_site_aniso_U_11
_atom_site_aniso_U_22
_atom_site_aniso_U_33
_atom_site_aniso_U_12
_atom_site_aniso_U_13
_atom_site_aniso_U_23
I1 0.06807(17) 0.03768(14) 0.03117(13) 0.01100(10) 0.00271(9) 0.00155(9)
O1 0.0595(12) 0.0256(9) 0.0397(11) 0.0125(8) 0.0081(9) 0.0105(8)
O2 0.110(2) 0.0386(13) 0.0677(17) 0.0334(14) 0.0261(16) 0.0265(13)
O3 0.0788(15) 0.0293(10) 0.0298(10) 0.0149(10) 0.0061(9) 0.0062(8)
O4 0.0766(14) 0.0390(11) 0.0294(10) 0.0203(10) 0.0069(9) 0.0144(9)
C2 0.0567(16) 0.0366(15) 0.0523(18) 0.0160(12) 0.0147(14) 0.0217(14)
C3 0.0577(16) 0.0417(16) 0.0433(16) 0.0159(13) 0.0127(13) 0.0239(13)
C4 0.0415(13) 0.0402(14) 0.0350(14) 0.0121(11) 0.0082(10) 0.0175(12)
C5 0.0409(12) 0.0300(12) 0.0297(13) 0.0109(10) 0.0054(10) 0.0073(10)
C6 0.0454(13) 0.0277(12) 0.0340(13) 0.0114(10) 0.0070(10) 0.0112(10)
C7 0.0422(13) 0.0351(13) 0.0314(13) 0.0126(10) 0.0052(10) 0.0127(11)
C8 0.0429(13) 0.0300(12) 0.0296(13) 0.0100(10) 0.0043(10) 0.0066(10)
C9 0.0366(12) 0.0266(12) 0.0346(13) 0.0081(9) 0.0057(10) 0.0086(10)
C10 0.0385(12) 0.0294(12) 0.0295(12) 0.0097(10) 0.0059(9) 0.0099(10)
C11 0.0625(17) 0.0474(17) 0.0293(14) 0.0130(14) 0.0084(12) 0.0149(13)
C12 0.089(2) 0.0292(14) 0.0413(17) 0.0170(15) 0.0137(16) 0.0049(13)
C13 0.087(2) 0.0440(17) 0.0436(17) 0.0286(17) 0.0147(16) 0.0233(15)

loop_
_atom_type_symbol
_atom_type_description
_atom_type_scat_dispersion_real
_atom_type_scat_dispersion_imag
_atom_type_scat_source
C C 0.0033 0.0016 'International Tables Vol C Tables 4.2.6.8 and 6.1.1.4'
H H 0.0000 0.0000 'International Tables Vol C Tables 4.2.6.8 and 6.1.1.4'
I I -0.4742 1.8119 'International Tables Vol C Tables 4.2.6.8 and 6.1.1.4'
O O 0.0106 0.0060 'International Tables Vol C Tables 4.2.6.8 and 6.1.1.4'

loop_
_geom_angle_atom_site_label_1
_geom_angle_atom_site_label_2
_geom_angle_atom_site_label_3
_geom_angle_site_symmetry_1
_geom_angle_site_symmetry_3
_geom_angle
_geom_angle_publ_flag
C2 O1 C9 . . 122.5(2) ?
C5 O3 C12 . . 118.9(2) ?
C7 O4 C13 . . 118.3(2) ?
O2 C2 O1 . . 116.5(3) ?
O2 C2 C3 . . 127.3(3) ?
O1 C2 C3 . . 116.3(2) ?
C4 C3 C2 . . 123.6(3) ?
C4 C3 H3 . . 118.2 ?
C2 C3 H3 . . 118.2 ?
C3 C4 C10 . . 118.2(3) ?
C3 C4 C11 . . 117.9(3) ?
C10 C4 C11 . . 123.9(3) ?
O3 C5 C6 . . 122.7(2) ?
O3 C5 C10 . . 115.8(2) ?
C6 C5 C10 . . 121.5(2) ?
C5 C6 C7 . . 120.3(2) ?
C5 C6 H6 . . 119.8 ?
C7 C6 H6 . . 119.8 ?
O4 C7 C6 . . 123.8(2) ?
O4 C7 C8 . . 116.3(2) ?
C6 C7 C8 . . 119.9(2) ?
C9 C8 C7 . . 118.7(2) ?
C9 C8 I1 . . 120.70(19) ?
C7 C8 I1 . . 120.6(2) ?
O1 C9 C8 . . 115.4(2) ?
O1 C9 C10 . . 120.7(2) ?
C8 C9 C10 . . 123.9(2) ?
C9 C10 C5 . . 115.6(2) ?
C9 C10 C4 . . 118.2(2) ?
C5 C10 C4 . . 126.3(2) ?
C4 C11 H11A . . 109.5 ?
C4 C11 H11B . . 109.5 ?
H11A C11 H11B . . 109.5 ?
C4 C11 H11C . . 109.5 ?
H11A C11 H11C . . 109.5 ?
H11B C11 H11C . . 109.5 ?
O3 C12 H12A . . 109.5 ?
O3 C12 H12B . . 109.5 ?
H12A C12 H12B . . 109.5 ?
O3 C12 H12C . . 109.5 ?
H12A C12 H12C . . 109.5 ?
H12B C12 H12C . . 109.5 ?
O4 C13 H13A . . 109.5 ?
O4 C13 H13B . . 109.5 ?
H13A C13 H13B . . 109.5 ?
O4 C13 H13C . . 109.5 ?
H13A C13 H13C . . 109.5 ?
H13B C13 H13C . . 109.5 ?

loop_
_geom_bond_atom_site_label_1
_geom_bond_atom_site_label_2
_geom_bond_site_symmetry_2
_geom_bond_distance
_geom_bond_publ_flag
I1 C8 . 2.078(3) ?
O1 C2 . 1.374(4) ?
O1 C9 . 1.374(3) ?
O2 C2 . 1.198(4) ?
O3 C5 . 1.346(3) ?
O3 C12 . 1.429(4) ?
O4 C7 . 1.345(3) ?
O4 C13 . 1.441(4) ?
C2 C3 . 1.433(5) ?
C3 C4 . 1.350(4) ?
C3 H3 . 0.9300 ?
C4 C10 . 1.452(4) ?
C4 C11 . 1.498(4) ?
C5 C6 . 1.389(4) ?
C5 C10 . 1.423(4) ?
C6 C7 . 1.392(4) ?
C6 H6 . 0.9300 ?
C7 C8 . 1.401(4) ?
C8 C9 . 1.380(4) ?
C9 C10 . 1.405(4) ?
C11 H11A . 0.9600 ?
C11 H11B . 0.9600 ?
C11 H11C . 0.9600 ?
C12 H12A . 0.9600 ?
C12 H12B . 0.9600 ?
C12 H12C . 0.9600 ?
C13 H13A . 0.9600 ?
C13 H13B . 0.9600 ?
C13 H13C . 0.9600 ?

loop_
_geom_hbond_atom_site_label_D
_geom_hbond_atom_site_label_H
_geom_hbond_atom_site_label_A
_geom_hbond_site_symmetry_A
_geom_hbond_distance_DH
_geom_hbond_distance_HA
_geom_hbond_distance_DA
_geom_hbond_angle_DHA
_geom_hbond_publ_flag
C6 H6 O2 1_545 0.93 2.56 3.460(4) 163 yes
C13 H13C O2 1_545 0.96 2.51 3.211(5) 130 yes

loop_
_geom_torsion_atom_site_label_1
_geom_torsion_atom_site_label_2
_geom_torsion_atom_site_label_3
_geom_torsion_atom_site_label_4
_geom_torsion_site_symmetry_1
_geom_torsion_site_symmetry_2
_geom_torsion_site_symmetry_3
_geom_torsion_site_symmetry_4
_geom_torsion
_geom_torsion_publ_flag
C9 O1 C2 O2 . . . . 172.5(3) ?
C9 O1 C2 C3 . . . . -7.4(4) ?
O2 C2 C3 C4 . . . . -172.5(4) ?
O1 C2 C3 C4 . . . . 7.4(5) ?
C2 C3 C4 C10 . . . . -2.2(4) ?
C2 C3 C4 C11 . . . . 178.4(3) ?
C12 O3 C5 C6 . . . . 1.8(4) ?
C12 O3 C5 C10 . . . . -177.9(3) ?
O3 C5 C6 C7 . . . . -179.2(3) ?
C10 C5 C6 C7 . . . . 0.4(4) ?
C13 O4 C7 C6 . . . . 0.3(4) ?
C13 O4 C7 C8 . . . . 179.8(3) ?
C5 C6 C7 O4 . . . . 179.3(3) ?
C5 C6 C7 C8 . . . . -0.2(4) ?
O4 C7 C8 C9 . . . . -178.6(2) ?
C6 C7 C8 C9 . . . . 0.9(4) ?
O4 C7 C8 I1 . . . . 2.8(3) ?
C6 C7 C8 I1 . . . . -177.7(2) ?
C2 O1 C9 C8 . . . . -177.2(3) ?
C2 O1 C9 C10 . . . . 2.5(4) ?
C7 C8 C9 O1 . . . . 177.7(2) ?
I1 C8 C9 O1 . . . . -3.7(3) ?
C7 C8 C9 C10 . . . . -1.9(4) ?
I1 C8 C9 C10 . . . . 176.7(2) ?
O1 C9 C10 C5 . . . . -177.5(2) ?
C8 C9 C10 C5 . . . . 2.1(4) ?
O1 C9 C10 C4 . . . . 3.0(4) ?
C8 C9 C10 C4 . . . . -177.3(2) ?
O3 C5 C10 C9 . . . . 178.3(2) ?
C6 C5 C10 C9 . . . . -1.3(4) ?
O3 C5 C10 C4 . . . . -2.2(4) ?
C6 C5 C10 C4 . . . . 178.1(3) ?
C3 C4 C10 C9 . . . . -3.1(4) ?
C11 C4 C10 C9 . . . . 176.3(3) ?
C3 C4 C10 C5 . . . . 177.5(3) ?
C11 C4 C10 C5 . . . . -3.1(4) ?

loop_
_cod_related_entry_id
_cod_related_entry_database
_cod_related_entry_code
1 ChemSpider 30656575
